data_7045486
loop_
_publ_author_name
'Holz, Julia'
'Ayerbe Garc\'ia, Marta'
'Frey, Wolfgang'
'Krupp, Felix'
'Peters, Ren\'e'

_publ_section_title
;
 Diastereoselective synthesis, structure and reactivity studies of
 ferrocenyloxazoline gold(i) and gold(ii) complexes.
;
_journal_issue 11
_journal_name_full 'Dalton transactions (Cambridge, England : 2003)'
_journal_page_first 3880
_journal_page_last 3905
_journal_paper_doi 10.1039/c8dt00109j
_journal_volume 47
_journal_year 2018
_chemical_absolute_configuration ad
_chemical_formula_moiety 'C36 H44 Au2 Cl2 Fe2 N2 O2, 2(C H2 Cl2)'
_chemical_formula_sum 'C38 H48 Au2 Cl6 Fe2 N2 O2'
_chemical_formula_weight 1283.12
_chemical_name_systematic
; 
 'tBuFOMeAu(II)Cl' 
;
_space_group_IT_number 19
_space_group_name_Hall 'P 2ac 2ab'
_space_group_name_H-M_alt 'P 21 21 21'
_symmetry_cell_setting orthorhombic
_symmetry_space_group_name_Hall 'P 2ac 2ab'
_symmetry_space_group_name_H-M 'P 21 21 21'
_atom_sites_solution_hydrogens geom
_atom_sites_solution_primary direct
_atom_sites_solution_secondary difmap
_audit_creation_method SHELXL-97
_audit_update_record
;
2017-11-30 deposited with the CCDC.
2018-02-01 downloaded from the CCDC.
;
_cell_angle_alpha 90.00
_cell_angle_beta 90.00
_cell_angle_gamma 90.00
_cell_formula_units_Z 4
_cell_length_a 10.3753(7)
_cell_length_b 16.1108(9)
_cell_length_c 25.1352(14)
_cell_measurement_reflns_used 8908
_cell_measurement_temperature 130(2)
_cell_measurement_theta_max 28.29
_cell_measurement_theta_min 1.50
_cell_volume 4201.5(4)
_computing_cell_refinement 'Bruker APEXII Software Suite, 2008'
_computing_data_collection 'Bruker APEXII Software Suite, 2008'
_computing_data_reduction 'Bruker APEXII Software Suite, 2008'
_computing_molecular_graphics 'SHELXTL-plus, XP (Sheldrick, 1991)'
_computing_structure_refinement 'SHELXL-97 (Sheldrick, 1997)'
_computing_structure_solution 'SHELXS-97 (Sheldrick, 1990)'
_diffrn_ambient_temperature 130(2)
_diffrn_measured_fraction_theta_full 0.998
_diffrn_measured_fraction_theta_max 0.998
_diffrn_measurement_device_type 'Bruker Kappa APEXII Duo'
_diffrn_measurement_method 'Omega + Phi Scans'
_diffrn_radiation_monochromator Triumph
_diffrn_radiation_source 'fine-focus sealed tube'
_diffrn_radiation_type MoK\a
_diffrn_radiation_wavelength 0.71073
_diffrn_reflns_av_R_equivalents 0.0503
_diffrn_reflns_av_sigmaI/netI 0.0599
_diffrn_reflns_limit_h_max 13
_diffrn_reflns_limit_h_min -10
_diffrn_reflns_limit_k_max 21
_diffrn_reflns_limit_k_min -19
_diffrn_reflns_limit_l_max 33
_diffrn_reflns_limit_l_min -33
_diffrn_reflns_number 58987
_diffrn_reflns_theta_full 28.29
_diffrn_reflns_theta_max 28.29
_diffrn_reflns_theta_min 1.50
_diffrn_standards_decay_% 0
_diffrn_standards_interval_count 0
_diffrn_standards_number 0
_exptl_absorpt_coefficient_mu 8.056
_exptl_absorpt_correction_T_max 0.8285
_exptl_absorpt_correction_T_min 0.3875
_exptl_absorpt_correction_type numerical
_exptl_absorpt_process_details 'SADABS, (Bruker 2008)'
_exptl_crystal_colour dark-purple
_exptl_crystal_density_diffrn 2.029
_exptl_crystal_density_method 'not measured'
_exptl_crystal_description needle
_exptl_crystal_F_000 2472
_exptl_crystal_size_max 0.25
_exptl_crystal_size_mid 0.05
_exptl_crystal_size_min 0.03
_refine_diff_density_max 0.995
_refine_diff_density_min -0.680
_refine_diff_density_rms 0.132
_refine_ls_abs_structure_details 'Flack H D (1983), Acta Cryst. A39, 876-881'
_refine_ls_abs_structure_Flack -0.008(3)
_refine_ls_extinction_method none
_refine_ls_goodness_of_fit_ref 0.915
_refine_ls_hydrogen_treatment constr
_refine_ls_matrix_type full
_refine_ls_number_parameters 477
_refine_ls_number_reflns 10368
_refine_ls_number_restraints 12
_refine_ls_restrained_S_all 0.930
_refine_ls_R_factor_all 0.0401
_refine_ls_R_factor_gt 0.0274
_refine_ls_shift/su_max 0.002
_refine_ls_shift/su_mean 0.000
_refine_ls_structure_factor_coef Fsqd
_refine_ls_weighting_details 'calc w=1/[\s^2^(Fo^2^)+(0.0006P)^2^+0.0000P] where P=(Fo^2^+2Fc^2^)/3'
_refine_ls_weighting_scheme calc
_refine_ls_wR_factor_gt 0.0365
_refine_ls_wR_factor_ref 0.0382
_reflns_number_gt 8908
_reflns_number_total 10368
_reflns_threshold_expression >2sigma(I)
_cod_data_source_file c8dt00109j2.cif
_cod_data_source_block s2300lm1
_cod_depositor_comments 'Adding full bibliography for 7045484--7045498.cif.'
_cod_database_code 7045486

loop_
_symmetry_equiv_pos_as_xyz
'x, y, z'
'-x+1/2, -y, z+1/2'
'-x, y+1/2, -z+1/2'
'x+1/2, -y+1/2, -z'

loop_
_atom_site_label
_atom_site_type_symbol
_atom_site_fract_x
_atom_site_fract_y
_atom_site_fract_z
_atom_site_U_iso_or_equiv
_atom_site_adp_type
_atom_site_occupancy
_atom_site_symmetry_multiplicity
_atom_site_calc_flag
_atom_site_refinement_flags
Au1 Au 0.318213(14) 0.553830(11) 0.901912(6) 0.01328(4) Uani 1 1 d .
Au2 Au 0.148571(14) 0.451165(11) 0.872367(6) 0.01289(4) Uani 1 1 d .
Fe1 Fe 0.41743(6) 0.34147(4) 0.95064(2) 0.01384(14) Uani 1 1 d .
Fe2 Fe 0.03035(5) 0.55028(4) 1.00082(2) 0.01456(13) Uani 1 1 d .
Cl1 Cl 0.48330(11) 0.64346(7) 0.93564(5) 0.0252(3) Uani 1 1 d .
Cl2 Cl -0.01166(11) 0.34844(7) 0.85158(5) 0.0282(3) Uani 1 1 d .
O1 O 0.4422(3) 0.31739(18) 0.79398(12) 0.0204(8) Uani 1 1 d .
N1 N 0.2735(3) 0.3946(2) 0.81721(14) 0.0143(8) Uani 1 1 d .
C1 C 0.4326(4) 0.4545(3) 0.91343(16) 0.0146(9) Uani 1 1 d .
O2 O 0.0288(3) 0.73943(17) 0.90549(13) 0.0202(7) Uani 1 1 d .
N2 N 0.1979(3) 0.6571(2) 0.88831(13) 0.0145(8) Uani 1 1 d .
C2 C 0.4593(4) 0.3865(2) 0.87748(16) 0.0118(9) Uani 1 1 d .
C3 C 0.5685(4) 0.3396(3) 0.89720(18) 0.0164(10) Uani 1 1 d .
C4 C 0.6063(4) 0.3785(3) 0.94524(17) 0.0158(10) Uani 1 1 d .
H4 H 0.6753 0.3612 0.9675 0.019 Uiso 1 1 calc R
C5 C 0.5244(4) 0.4477(3) 0.95492(16) 0.0158(9) Uani 1 1 d .
H5 H 0.5303 0.4839 0.9847 0.019 Uiso 1 1 calc R
C6 C 0.2366(4) 0.3288(3) 0.98256(17) 0.0183(11) Uani 1 1 d .
H6 H 0.1682 0.3678 0.9802 0.022 Uiso 1 1 calc R
C7 C 0.2611(4) 0.2641(3) 0.94636(19) 0.0190(11) Uani 1 1 d .
H7 H 0.2128 0.2520 0.9152 0.023 Uiso 1 1 calc R
C8 C 0.3711(4) 0.2202(3) 0.96481(18) 0.0199(11) Uani 1 1 d .
H8 H 0.4091 0.1732 0.9481 0.024 Uiso 1 1 calc R
C9 C 0.4141(4) 0.2579(3) 1.01191(18) 0.0199(11) Uani 1 1 d .
H9 H 0.4860 0.2410 1.0326 0.024 Uiso 1 1 calc R
C10 C 0.3315(4) 0.3259(2) 1.02313(18) 0.0203(11) Uani 1 1 d .
H10 H 0.3385 0.3627 1.0525 0.024 Uiso 1 1 calc R
C11 C 0.3862(4) 0.3679(3) 0.82982(18) 0.0157(10) Uani 1 1 d .
C12 C 0.3477(4) 0.3018(3) 0.75263(18) 0.0241(11) Uani 1 1 d .
H12A H 0.3171 0.2436 0.7542 0.029 Uiso 1 1 calc R
H12B H 0.3850 0.3122 0.7170 0.029 Uiso 1 1 calc R
C13 C 0.2364(4) 0.3624(3) 0.76396(18) 0.0183(11) Uani 1 1 d .
H13 H 0.1543 0.3303 0.7673 0.022 Uiso 1 1 calc R
C14 C 0.2188(4) 0.4305(3) 0.72177(17) 0.0230(11) Uani 1 1 d .
C15 C 0.1052(5) 0.4875(3) 0.7377(2) 0.0399(15) Uani 1 1 d .
H15A H 0.0278 0.4537 0.7435 0.060 Uiso 1 1 calc R
H15B H 0.0889 0.5276 0.7092 0.060 Uiso 1 1 calc R
H15C H 0.1268 0.5171 0.7706 0.060 Uiso 1 1 calc R
C16 C 0.3405(5) 0.4827(3) 0.71499(18) 0.0314(13) Uani 1 1 d .
H16A H 0.3614 0.5100 0.7488 0.047 Uiso 1 1 calc R
H16B H 0.3259 0.5249 0.6875 0.047 Uiso 1 1 calc R
H16C H 0.4122 0.4468 0.7043 0.047 Uiso 1 1 calc R
C17 C 0.1845(5) 0.3877(3) 0.66898(17) 0.0333(13) Uani 1 1 d .
H17A H 0.2580 0.3545 0.6568 0.050 Uiso 1 1 calc R
H17B H 0.1637 0.4298 0.6422 0.050 Uiso 1 1 calc R
H17C H 0.1098 0.3514 0.6743 0.050 Uiso 1 1 calc R
C18 C 0.0288(4) 0.5097(3) 0.92297(18) 0.0137(10) Uani 1 1 d .
C19 C 0.0020(4) 0.5976(3) 0.92740(17) 0.0124(10) Uani 1 1 d .
C20 C -0.1126(4) 0.6092(3) 0.95897(17) 0.0158(10) Uani 1 1 d .
C21 C -0.1543(4) 0.5290(2) 0.97452(16) 0.0166(10) Uani 1 1 d .
H21 H -0.2278 0.5175 0.9958 0.020 Uiso 1 1 calc R
C22 C -0.0685(4) 0.4682(3) 0.95312(16) 0.0149(10) Uani 1 1 d .
H22 H -0.0750 0.4099 0.9581 0.018 Uiso 1 1 calc R
C23 C 0.2059(4) 0.5255(2) 1.03552(18) 0.0178(11) Uani 1 1 d .
H23 H 0.2765 0.4974 1.0195 0.021 Uiso 1 1 calc R
C24 C 0.1829(5) 0.6118(3) 1.03430(18) 0.0210(11) Uani 1 1 d .
H24 H 0.2355 0.6519 1.0171 0.025 Uiso 1 1 calc R
C25 C 0.0685(5) 0.6286(3) 1.06291(19) 0.0249(12) Uani 1 1 d .
H25 H 0.0310 0.6817 1.0684 0.030 Uiso 1 1 calc R
C26 C 0.0200(4) 0.5519(3) 1.08193(16) 0.0243(10) Uani 1 1 d .
H26 H -0.0560 0.5447 1.1025 0.029 Uiso 1 1 calc R
C27 C 0.1042(4) 0.4880(3) 1.06512(18) 0.0221(11) Uani 1 1 d .
H27 H 0.0946 0.4304 1.0723 0.027 Uiso 1 1 calc R
C28 C 0.0812(4) 0.6630(3) 0.90640(19) 0.0166(10) Uani 1 1 d .
C29 C 0.1319(4) 0.7961(2) 0.89022(18) 0.0198(11) Uani 1 1 d .
H29A H 0.1611 0.8289 0.9213 0.024 Uiso 1 1 calc R
H29B H 0.1021 0.8347 0.8622 0.024 Uiso 1 1 calc R
C30 C 0.2406(4) 0.7414(2) 0.86955(19) 0.0192(10) Uani 1 1 d .
H30 H 0.3222 0.7567 0.8884 0.023 Uiso 1 1 calc R
C31 C 0.2640(5) 0.7453(3) 0.8089(2) 0.0254(12) Uani 1 1 d .
C32 C 0.3068(5) 0.8343(3) 0.7961(2) 0.0368(14) Uani 1 1 d .
H32A H 0.3832 0.8481 0.8173 0.055 Uiso 1 1 calc R
H32B H 0.2369 0.8729 0.8048 0.055 Uiso 1 1 calc R
H32C H 0.3275 0.8386 0.7582 0.055 Uiso 1 1 calc R
C33 C 0.1420(5) 0.7245(3) 0.7777(2) 0.0368(14) Uani 1 1 d .
H33A H 0.1602 0.7274 0.7395 0.055 Uiso 1 1 calc R
H33B H 0.0741 0.7644 0.7867 0.055 Uiso 1 1 calc R
H33C H 0.1134 0.6683 0.7869 0.055 Uiso 1 1 calc R
C34 C 0.3714(5) 0.6857(3) 0.79429(19) 0.0305(13) Uani 1 1 d .
H34A H 0.3446 0.6288 0.8024 0.046 Uiso 1 1 calc R
H34B H 0.4489 0.6993 0.8148 0.046 Uiso 1 1 calc R
H34C H 0.3903 0.6904 0.7562 0.046 Uiso 1 1 calc R
C35 C 0.6343(4) 0.2665(3) 0.87268(19) 0.0252(11) Uani 1 1 d .
H35A H 0.6955 0.2856 0.8456 0.038 Uiso 1 1 calc R
H35B H 0.5699 0.2303 0.8561 0.038 Uiso 1 1 calc R
H35C H 0.6807 0.2355 0.9003 0.038 Uiso 1 1 calc R
C36 C -0.1809(4) 0.6889(3) 0.97131(18) 0.0210(11) Uani 1 1 d .
H36A H -0.2504 0.6782 0.9968 0.031 Uiso 1 1 calc R
H36B H -0.2173 0.7119 0.9385 0.031 Uiso 1 1 calc R
H36C H -0.1197 0.7285 0.9866 0.031 Uiso 1 1 calc R
C1X C 0.7362(4) 0.5462(3) 0.84179(18) 0.0314(12) Uani 1 1 d .
H1X1 H 0.7955 0.5020 0.8542 0.038 Uiso 1 1 calc R
H1X2 H 0.6832 0.5643 0.8724 0.038 Uiso 1 1 calc R
Cl1X Cl 0.63595(15) 0.50684(9) 0.79149(6) 0.0491(4) Uani 1 1 d .
Cl2X Cl 0.82632(16) 0.63088(9) 0.81747(6) 0.0589(5) Uani 1 1 d .
C1Y C 0.1623(7) 0.1046(4) 0.8345(2) 0.072(2) Uani 1 1 d U
H1Y1 H 0.1224 0.1604 0.8336 0.087 Uiso 1 1 calc R
H1Y2 H 0.1383 0.0750 0.8015 0.087 Uiso 1 1 calc R
Cl1Y Cl 0.33208(18) 0.11444(11) 0.83810(6) 0.0657(5) Uani 1 1 d .
Cl2Y Cl 0.1047(2) 0.04905(16) 0.89038(7) 0.1017(7) Uani 1 1 d U

loop_
_atom_site_aniso_label
_atom_site_aniso_U_11
_atom_site_aniso_U_22
_atom_site_aniso_U_33
_atom_site_aniso_U_23
_atom_site_aniso_U_13
_atom_site_aniso_U_12
Au1 0.00964(8) 0.01325(7) 0.01695(9) 0.00191(8) -0.00082(7) -0.00111(8)
Au2 0.00965(8) 0.01545(8) 0.01356(9) -0.00042(8) -0.00036(7) -0.00098(8)
Fe1 0.0108(3) 0.0143(3) 0.0164(4) 0.0021(3) 0.0000(3) -0.0007(3)
Fe2 0.0140(3) 0.0148(3) 0.0148(3) -0.0002(3) -0.0003(2) -0.0008(3)
Cl1 0.0148(6) 0.0181(6) 0.0427(8) -0.0017(6) -0.0069(6) -0.0033(5)
Cl2 0.0214(7) 0.0353(7) 0.0277(7) -0.0126(6) 0.0050(6) -0.0134(6)
O1 0.0139(18) 0.0309(19) 0.0164(18) -0.0069(15) 0.0012(14) 0.0041(14)
N1 0.010(2) 0.023(2) 0.010(2) -0.0028(17) -0.0001(16) 0.0052(16)
C1 0.010(2) 0.017(2) 0.017(2) 0.005(2) -0.0005(17) -0.005(2)
O2 0.0123(17) 0.0148(15) 0.034(2) 0.0059(15) 0.0019(16) 0.0006(12)
N2 0.012(2) 0.0137(17) 0.017(2) 0.0062(15) 0.0016(16) -0.0007(16)
C2 0.012(2) 0.013(2) 0.010(2) -0.0003(18) -0.001(2) -0.0036(16)
C3 0.012(2) 0.018(2) 0.019(3) 0.005(2) -0.002(2) -0.0005(18)
C4 0.005(2) 0.022(2) 0.020(3) 0.007(2) 0.000(2) -0.0047(18)
C5 0.012(2) 0.017(2) 0.019(2) 0.001(2) -0.0023(18) -0.005(2)
C6 0.016(3) 0.021(2) 0.018(3) 0.006(2) 0.003(2) -0.0010(19)
C7 0.020(3) 0.015(2) 0.022(3) 0.001(2) 0.000(2) -0.0097(19)
C8 0.019(3) 0.014(2) 0.027(3) 0.002(2) 0.007(2) -0.0008(18)
C9 0.021(3) 0.020(2) 0.018(3) 0.008(2) 0.003(2) 0.002(2)
C10 0.023(3) 0.017(2) 0.020(3) 0.0014(19) 0.005(2) -0.003(2)
C11 0.015(3) 0.018(2) 0.014(3) 0.0037(19) 0.007(2) -0.0016(19)
C12 0.022(3) 0.031(3) 0.019(3) -0.010(2) -0.005(2) 0.003(2)
C13 0.014(3) 0.023(3) 0.018(3) -0.005(2) -0.002(2) -0.0054(19)
C14 0.027(3) 0.030(3) 0.013(2) 0.004(2) -0.005(2) 0.005(2)
C15 0.043(4) 0.053(4) 0.024(3) 0.004(3) -0.003(3) 0.022(3)
C16 0.036(3) 0.037(3) 0.021(3) 0.002(2) -0.003(3) -0.008(2)
C17 0.028(3) 0.055(3) 0.017(3) -0.004(2) -0.001(2) 0.001(3)
C18 0.013(3) 0.016(2) 0.012(3) -0.0027(19) 0.000(2) -0.0010(19)
C19 0.008(2) 0.017(2) 0.012(2) -0.0004(19) -0.004(2) -0.0007(18)
C20 0.012(3) 0.021(2) 0.014(3) -0.001(2) 0.000(2) -0.0004(18)
C21 0.012(2) 0.024(2) 0.014(2) -0.0015(18) -0.001(2) -0.0062(18)
C22 0.014(2) 0.016(2) 0.014(2) 0.0004(18) -0.0012(19) -0.0015(17)
C23 0.014(3) 0.022(2) 0.017(3) 0.0024(19) -0.005(2) -0.0002(18)
C24 0.025(3) 0.016(2) 0.022(3) -0.0044(19) -0.008(2) -0.006(2)
C25 0.032(3) 0.021(3) 0.022(3) -0.008(2) -0.006(2) 0.003(2)
C26 0.027(3) 0.034(3) 0.012(2) -0.001(2) -0.0011(19) -0.002(3)
C27 0.029(3) 0.023(2) 0.015(3) 0.003(2) 0.000(2) 0.000(2)
C28 0.017(3) 0.015(2) 0.018(3) 0.003(2) -0.002(2) 0.0016(18)
C29 0.024(3) 0.011(2) 0.024(3) 0.0045(18) -0.005(2) -0.0040(18)
C30 0.019(3) 0.014(2) 0.025(3) 0.008(2) -0.003(2) -0.0040(17)
C31 0.028(3) 0.018(3) 0.030(3) 0.009(2) 0.009(2) -0.007(2)
C32 0.042(4) 0.025(3) 0.043(3) 0.015(2) 0.010(3) 0.003(3)
C33 0.040(4) 0.041(3) 0.030(3) 0.008(3) -0.008(3) -0.009(3)
C34 0.037(3) 0.027(3) 0.027(3) 0.006(2) 0.016(3) -0.005(2)
C35 0.019(3) 0.028(2) 0.028(3) 0.005(2) 0.001(2) 0.006(2)
C36 0.016(3) 0.024(2) 0.023(3) -0.004(2) 0.000(2) 0.004(2)
C1X 0.031(3) 0.037(3) 0.026(3) 0.007(3) -0.008(2) -0.004(3)
Cl1X 0.0621(11) 0.0553(9) 0.0298(8) -0.0039(7) -0.0021(8) -0.0314(8)
Cl2X 0.0654(11) 0.0563(10) 0.0550(10) 0.0280(8) -0.0341(9) -0.0350(9)
C1Y 0.074(4) 0.092(4) 0.051(3) 0.001(3) -0.007(3) -0.035(3)
Cl1Y 0.0751(13) 0.0736(11) 0.0484(10) -0.0074(9) -0.0074(10) -0.0152(10)
Cl2Y 0.1186(16) 0.1306(18) 0.0560(12) 0.0122(13) -0.0011(11) -0.0612(16)

loop_
_atom_type_symbol
_atom_type_description
_atom_type_scat_dispersion_real
_atom_type_scat_dispersion_imag
_atom_type_scat_source
C C 0.0033 0.0016 'International Tables Vol C Tables 4.2.6.8 and 6.1.1.4'
H H 0.0000 0.0000 'International Tables Vol C Tables 4.2.6.8 and 6.1.1.4'
N N 0.0061 0.0033 'International Tables Vol C Tables 4.2.6.8 and 6.1.1.4'
O O 0.0106 0.0060 'International Tables Vol C Tables 4.2.6.8 and 6.1.1.4'
Cl Cl 0.1484 0.1585 'International Tables Vol C Tables 4.2.6.8 and 6.1.1.4'
Fe Fe 0.3463 0.8444 'International Tables Vol C Tables 4.2.6.8 and 6.1.1.4'
Au Au -2.0133 8.8022 'International Tables Vol C Tables 4.2.6.8 and 6.1.1.4'

loop_
_geom_angle_atom_site_label_1
_geom_angle_atom_site_label_2
_geom_angle_atom_site_label_3
_geom_angle
C1 Au1 N2 178.89(15)
C1 Au1 Cl1 90.39(12)
N2 Au1 Cl1 90.28(10)
C1 Au1 Au2 86.13(12)
N2 Au1 Au2 93.24(9)
Cl1 Au1 Au2 175.34(3)
C18 Au2 N1 177.44(16)
C18 Au2 Cl2 91.90(12)
N1 Au2 Cl2 89.14(10)
C18 Au2 Au1 86.41(12)
N1 Au2 Au1 92.74(10)
Cl2 Au2 Au1 175.19(3)
C2 Fe1 C5 68.33(16)
C2 Fe1 C8 123.49(17)
C5 Fe1 C8 156.91(18)
C2 Fe1 C10 161.36(17)
C5 Fe1 C10 107.04(17)
C8 Fe1 C10 67.94(17)
C2 Fe1 C9 157.45(17)
C5 Fe1 C9 121.39(17)
C8 Fe1 C9 40.16(17)
C10 Fe1 C9 40.59(16)
C2 Fe1 C7 109.90(18)
C5 Fe1 C7 160.50(17)
C8 Fe1 C7 40.64(17)
C10 Fe1 C7 68.08(18)
C9 Fe1 C7 68.04(18)
C2 Fe1 C6 125.97(17)
C5 Fe1 C6 124.03(17)
C8 Fe1 C6 67.76(17)
C10 Fe1 C6 40.54(17)
C9 Fe1 C6 67.95(18)
C7 Fe1 C6 40.14(17)
C2 Fe1 C4 68.34(17)
C5 Fe1 C4 40.67(16)
C8 Fe1 C4 120.93(17)
C10 Fe1 C4 120.73(18)
C9 Fe1 C4 104.90(18)
C7 Fe1 C4 158.32(18)
C6 Fe1 C4 158.14(18)
C2 Fe1 C1 41.55(15)
C5 Fe1 C1 40.45(15)
C8 Fe1 C1 160.99(18)
C10 Fe1 C1 123.27(17)
C9 Fe1 C1 158.09(18)
C7 Fe1 C1 125.20(17)
C6 Fe1 C1 109.67(16)
C4 Fe1 C1 68.83(16)
C2 Fe1 C3 41.52(16)
C5 Fe1 C3 68.54(17)
C8 Fe1 C3 106.14(17)
C10 Fe1 C3 155.42(18)
C9 Fe1 C3 119.54(17)
C7 Fe1 C3 123.93(18)
C6 Fe1 C3 161.39(18)
C4 Fe1 C3 40.23(16)
C1 Fe1 C3 70.02(16)
C19 Fe2 C26 154.21(19)
C19 Fe2 C25 119.50(18)
C26 Fe2 C25 40.58(18)
C19 Fe2 C24 107.79(18)
C26 Fe2 C24 67.92(18)
C25 Fe2 C24 40.41(18)
C19 Fe2 C27 163.72(18)
C26 Fe2 C27 40.45(17)
C25 Fe2 C27 68.19(18)
C24 Fe2 C27 67.93(18)
C19 Fe2 C20 41.48(17)
C26 Fe2 C20 117.91(18)
C25 Fe2 C20 104.21(18)
C24 Fe2 C20 123.06(17)
C27 Fe2 C20 154.25(18)
C19 Fe2 C21 68.47(17)
C26 Fe2 C21 105.93(17)
C25 Fe2 C21 121.91(18)
C24 Fe2 C21 158.92(17)
C27 Fe2 C21 121.33(18)
C20 Fe2 C21 40.38(16)
C19 Fe2 C23 126.14(18)
C26 Fe2 C23 68.03(18)
C25 Fe2 C23 68.00(18)
C24 Fe2 C23 40.20(16)
C27 Fe2 C23 40.59(17)
C20 Fe2 C23 161.24(17)
C21 Fe2 C23 158.21(16)
C19 Fe2 C22 68.77(17)
C26 Fe2 C22 124.31(18)
C25 Fe2 C22 159.56(18)
C24 Fe2 C22 159.21(17)
C27 Fe2 C22 109.29(18)
C20 Fe2 C22 68.83(17)
C21 Fe2 C22 40.67(15)
C23 Fe2 C22 124.22(16)
C19 Fe2 C18 41.54(15)
C26 Fe2 C18 161.9(2)
C25 Fe2 C18 156.99(19)
C24 Fe2 C18 123.28(18)
C27 Fe2 C18 126.53(18)
C20 Fe2 C18 69.81(17)
C21 Fe2 C18 68.60(16)
C23 Fe2 C18 110.30(18)
C22 Fe2 C18 40.56(16)
C11 O1 C12 107.0(3)
C11 N1 C13 109.9(4)
C11 N1 Au2 122.8(3)
C13 N1 Au2 125.8(3)
C5 C1 C2 105.8(4)
C5 C1 Au1 124.3(3)
C2 C1 Au1 128.7(3)
C5 C1 Fe1 69.4(2)
C2 C1 Fe1 68.1(2)
Au1 C1 Fe1 136.5(2)
C28 O2 C29 106.3(3)
C28 N2 C30 108.6(3)
C28 N2 Au1 123.6(3)
C30 N2 Au1 126.1(3)
C1 C2 C11 124.9(4)
C1 C2 C3 109.3(4)
C11 C2 C3 125.7(4)
C1 C2 Fe1 70.3(2)
C11 C2 Fe1 124.4(3)
C3 C2 Fe1 70.7(2)
C4 C3 C2 106.1(4)
C4 C3 C35 125.0(4)
C2 C3 C35 128.8(4)
C4 C3 Fe1 69.5(2)
C2 C3 Fe1 67.8(2)
C35 C3 Fe1 128.8(3)
C3 C4 C5 109.1(4)
C3 C4 Fe1 70.3(2)
C5 C4 Fe1 69.3(2)
C3 C4 H4 125.5
C5 C4 H4 125.5
Fe1 C4 H4 126.5
C1 C5 C4 109.6(4)
C1 C5 Fe1 70.2(2)
C4 C5 Fe1 70.0(2)
C1 C5 H5 125.2
C4 C5 H5 125.2
Fe1 C5 H5 126.2
C7 C6 C10 108.4(4)
C7 C6 Fe1 69.8(2)
C10 C6 Fe1 69.5(2)
C7 C6 H6 125.8
C10 C6 H6 125.8
Fe1 C6 H6 126.4
C6 C7 C8 107.7(4)
C6 C7 Fe1 70.0(2)
C8 C7 Fe1 69.5(2)
C6 C7 H7 126.2
C8 C7 H7 126.2
Fe1 C7 H7 125.9
C9 C8 C7 108.3(4)
C9 C8 Fe1 70.0(2)
C7 C8 Fe1 69.8(2)
C9 C8 H8 125.8
C7 C8 H8 125.8
Fe1 C8 H8 125.9
C8 C9 C10 108.0(4)
C8 C9 Fe1 69.8(2)
C10 C9 Fe1 69.6(2)
C8 C9 H9 126.0
C10 C9 H9 126.0
Fe1 C9 H9 126.1
C6 C10 C9 107.6(4)
C6 C10 Fe1 70.0(3)
C9 C10 Fe1 69.8(3)
C6 C10 H10 126.2
C9 C10 H10 126.2
Fe1 C10 H10 125.6
N1 C11 O1 115.5(4)
N1 C11 C2 127.6(4)
O1 C11 C2 116.9(4)
O1 C12 C13 105.3(3)
O1 C12 H12A 110.7
C13 C12 H12A 110.7
O1 C12 H12B 110.7
C13 C12 H12B 110.7
H12A C12 H12B 108.8
N1 C13 C14 113.7(4)
N1 C13 C12 101.2(3)
C14 C13 C12 114.5(4)
N1 C13 H13 109.0
C14 C13 H13 109.0
C12 C13 H13 109.0
C16 C14 C13 111.9(4)
C16 C14 C17 110.1(4)
C13 C14 C17 107.6(4)
C16 C14 C15 109.4(4)
C13 C14 C15 109.6(4)
C17 C14 C15 108.3(4)
C14 C15 H15A 109.5
C14 C15 H15B 109.5
H15A C15 H15B 109.5
C14 C15 H15C 109.5
H15A C15 H15C 109.5
H15B C15 H15C 109.5
C14 C16 H16A 109.5
C14 C16 H16B 109.5
H16A C16 H16B 109.5
C14 C16 H16C 109.5
H16A C16 H16C 109.5
H16B C16 H16C 109.5
C14 C17 H17A 109.5
C14 C17 H17B 109.5
H17A C17 H17B 109.5
C14 C17 H17C 109.5
H17A C17 H17C 109.5
H17B C17 H17C 109.5
C22 C18 C19 106.3(4)
C22 C18 Au2 123.5(3)
C19 C18 Au2 128.7(3)
C22 C18 Fe2 69.6(2)
C19 C18 Fe2 67.6(3)
Au2 C18 Fe2 138.0(2)
C28 C19 C20 125.4(4)
C28 C19 C18 125.4(4)
C20 C19 C18 109.1(4)
C28 C19 Fe2 122.0(3)
C20 C19 Fe2 70.5(2)
C18 C19 Fe2 70.9(3)
C21 C20 C19 106.6(4)
C21 C20 C36 125.4(4)
C19 C20 C36 128.0(4)
C21 C20 Fe2 69.9(3)
C19 C20 Fe2 68.0(2)
C36 C20 Fe2 129.2(3)
C20 C21 C22 109.4(4)
C20 C21 Fe2 69.7(2)
C22 C21 Fe2 69.8(2)
C20 C21 H21 125.3
C22 C21 H21 125.3
Fe2 C21 H21 126.8
C21 C22 C18 108.6(4)
C21 C22 Fe2 69.5(2)
C18 C22 Fe2 69.9(2)
C21 C22 H22 125.7
C18 C22 H22 125.7
Fe2 C22 H22 126.4
C24 C23 C27 107.7(4)
C24 C23 Fe2 69.5(3)
C27 C23 Fe2 69.4(2)
C24 C23 H23 126.2
C27 C23 H23 126.2
Fe2 C23 H23 126.5
C23 C24 C25 108.7(4)
C23 C24 Fe2 70.3(3)
C25 C24 Fe2 69.7(3)
C23 C24 H24 125.7
C25 C24 H24 125.7
Fe2 C24 H24 125.9
C24 C25 C26 107.6(4)
C24 C25 Fe2 69.9(2)
C26 C25 Fe2 69.6(2)
C24 C25 H25 126.2
C26 C25 H25 126.2
Fe2 C25 H25 125.9
C27 C26 C25 108.4(4)
C27 C26 Fe2 70.1(2)
C25 C26 Fe2 69.9(3)
C27 C26 H26 125.8
C25 C26 H26 125.8
Fe2 C26 H26 125.8
C26 C27 C23 107.7(4)
C26 C27 Fe2 69.4(2)
C23 C27 Fe2 70.0(3)
C26 C27 H27 126.1
C23 C27 H27 126.1
Fe2 C27 H27 126.0
N2 C28 O2 116.0(4)
N2 C28 C19 127.5(4)
O2 C28 C19 116.5(4)
O2 C29 C30 105.7(3)
O2 C29 H29A 110.6
C30 C29 H29A 110.6
O2 C29 H29B 110.6
C30 C29 H29B 110.6
H29A C29 H29B 108.7
N2 C30 C29 101.4(3)
N2 C30 C31 113.1(3)
C29 C30 C31 115.4(4)
N2 C30 H30 108.9
C29 C30 H30 108.9
C31 C30 H30 108.9
C34 C31 C33 110.2(4)
C34 C31 C32 109.2(4)
C33 C31 C32 109.8(4)
C34 C31 C30 109.1(4)
C33 C31 C30 111.5(4)
C32 C31 C30 106.9(4)
C31 C32 H32A 109.5
C31 C32 H32B 109.5
H32A C32 H32B 109.5
C31 C32 H32C 109.5
H32A C32 H32C 109.5
H32B C32 H32C 109.5
C31 C33 H33A 109.5
C31 C33 H33B 109.5
H33A C33 H33B 109.5
C31 C33 H33C 109.5
H33A C33 H33C 109.5
H33B C33 H33C 109.5
C31 C34 H34A 109.5
C31 C34 H34B 109.5
H34A C34 H34B 109.5
C31 C34 H34C 109.5
H34A C34 H34C 109.5
H34B C34 H34C 109.5
C3 C35 H35A 109.5
C3 C35 H35B 109.5
H35A C35 H35B 109.5
C3 C35 H35C 109.5
H35A C35 H35C 109.5
H35B C35 H35C 109.5
C20 C36 H36A 109.5
C20 C36 H36B 109.5
H36A C36 H36B 109.5
C20 C36 H36C 109.5
H36A C36 H36C 109.5
H36B C36 H36C 109.5
Cl1X C1X Cl2X 110.1(3)
Cl1X C1X H1X1 109.6
Cl2X C1X H1X1 109.6
Cl1X C1X H1X2 109.6
Cl2X C1X H1X2 109.6
H1X1 C1X H1X2 108.2
Cl2Y C1Y Cl1Y 109.9(4)
Cl2Y C1Y H1Y1 109.7
Cl1Y C1Y H1Y1 109.7
Cl2Y C1Y H1Y2 109.7
Cl1Y C1Y H1Y2 109.7
H1Y1 C1Y H1Y2 108.2

loop_
_geom_bond_atom_site_label_1
_geom_bond_atom_site_label_2
_geom_bond_distance
Au1 C1 2.013(4)
Au1 N2 2.108(3)
Au1 Cl1 2.3953(11)
Au1 Au2 2.5269(2)
Au2 C18 2.013(4)
Au2 N1 2.105(3)
Au2 Cl2 2.4032(11)
Fe1 C2 2.024(4)
Fe1 C5 2.043(4)
Fe1 C8 2.044(4)
Fe1 C10 2.044(4)
Fe1 C9 2.046(4)
Fe1 C7 2.048(4)
Fe1 C6 2.050(4)
Fe1 C4 2.053(4)
Fe1 C1 2.053(4)
Fe1 C3 2.064(4)
Fe2 C19 2.019(4)
Fe2 C26 2.042(4)
Fe2 C25 2.046(5)
Fe2 C24 2.048(4)
Fe2 C27 2.051(4)
Fe2 C20 2.052(4)
Fe2 C21 2.055(4)
Fe2 C23 2.059(4)
Fe2 C22 2.059(4)
Fe2 C18 2.063(4)
O1 C11 1.346(5)
O1 C12 1.451(5)
N1 C11 1.285(5)
N1 C13 1.486(5)
C1 C5 1.416(5)
C1 C2 1.447(6)
O2 C28 1.346(5)
O2 C29 1.458(5)
N2 C28 1.297(5)
N2 C30 1.504(5)
C2 C11 1.449(6)
C2 C3 1.449(5)
C3 C4 1.416(6)
C3 C35 1.495(6)
C4 C5 1.423(6)
C4 H4 0.9500
C5 H5 0.9500
C6 C7 1.406(6)
C6 C10 1.418(6)
C6 H6 0.9500
C7 C8 1.421(6)
C7 H7 0.9500
C8 C9 1.404(6)
C8 H8 0.9500
C9 C10 1.418(6)
C9 H9 0.9500
C10 H10 0.9500
C12 C13 1.538(6)
C12 H12A 0.9900
C12 H12B 0.9900
C13 C14 1.537(6)
C13 H13 1.0000
C14 C16 1.527(6)
C14 C17 1.538(6)
C14 C15 1.548(6)
C15 H15A 0.9800
C15 H15B 0.9800
C15 H15C 0.9800
C16 H16A 0.9800
C16 H16B 0.9800
C16 H16C 0.9800
C17 H17A 0.9800
C17 H17B 0.9800
C17 H17C 0.9800
C18 C22 1.429(6)
C18 C19 1.448(5)
C19 C28 1.437(6)
C19 C20 1.442(6)
C20 C21 1.418(6)
C20 C36 1.498(6)
C21 C22 1.430(5)
C21 H21 0.9500
C22 H22 0.9500
C23 C24 1.411(6)
C23 C27 1.425(6)
C23 H23 0.9500
C24 C25 1.414(6)
C24 H24 0.9500
C25 C26 1.417(6)
C25 H25 0.9500
C26 C27 1.415(6)
C26 H26 0.9500
C27 H27 0.9500
C29 C30 1.522(6)
C29 H29A 0.9900
C29 H29B 0.9900
C30 C31 1.545(7)
C30 H30 1.0000
C31 C34 1.517(6)
C31 C33 1.527(7)
C31 C32 1.533(6)
C32 H32A 0.9800
C32 H32B 0.9800
C32 H32C 0.9800
C33 H33A 0.9800
C33 H33B 0.9800
C33 H33C 0.9800
C34 H34A 0.9800
C34 H34B 0.9800
C34 H34C 0.9800
C35 H35A 0.9800
C35 H35B 0.9800
C35 H35C 0.9800
C36 H36A 0.9800
C36 H36B 0.9800
C36 H36C 0.9800
C1X Cl1X 1.756(5)
C1X Cl2X 1.764(5)
C1X H1X1 0.9900
C1X H1X2 0.9900
C1Y Cl2Y 1.769(6)
C1Y Cl1Y 1.771(7)
C1Y H1Y1 0.9900
C1Y H1Y2 0.9900

loop_
_geom_torsion_atom_site_label_1
_geom_torsion_atom_site_label_2
_geom_torsion_atom_site_label_3
_geom_torsion_atom_site_label_4
_geom_torsion
C1 Au1 Au2 C18 130.09(17)
N2 Au1 Au2 C18 -50.83(16)
Cl1 Au1 Au2 C18 88.2(4)
C1 Au1 Au2 N1 -52.33(15)
N2 Au1 Au2 N1 126.75(13)
Cl1 Au1 Au2 N1 -94.2(4)
C1 Au1 Au2 Cl2 60.5(4)
N2 Au1 Au2 Cl2 -120.4(4)
Cl1 Au1 Au2 Cl2 18.7(5)
C18 Au2 N1 C11 123(3)
Cl2 Au2 N1 C11 -123.3(3)
Au1 Au2 N1 C11 52.3(3)
C18 Au2 N1 C13 -72(4)
Cl2 Au2 N1 C13 41.6(3)
Au1 Au2 N1 C13 -142.8(3)
N2 Au1 C1 C5 160(8)
Cl1 Au1 C1 C5 32.3(3)
Au2 Au1 C1 C5 -144.6(3)
N2 Au1 C1 C2 -6(8)
Cl1 Au1 C1 C2 -133.4(3)
Au2 Au1 C1 C2 49.7(3)
N2 Au1 C1 Fe1 -105(8)
Cl1 Au1 C1 Fe1 128.0(3)
Au2 Au1 C1 Fe1 -48.9(3)
C2 Fe1 C1 C5 -117.7(3)
C8 Fe1 C1 C5 -161.5(5)
C10 Fe1 C1 C5 76.7(3)
C9 Fe1 C1 C5 40.1(5)
C7 Fe1 C1 C5 161.9(3)
C6 Fe1 C1 C5 119.8(3)
C4 Fe1 C1 C5 -36.9(2)
C3 Fe1 C1 C5 -80.0(3)
C5 Fe1 C1 C2 117.7(3)
C8 Fe1 C1 C2 -43.8(6)
C10 Fe1 C1 C2 -165.5(2)
C9 Fe1 C1 C2 157.9(4)
C7 Fe1 C1 C2 -80.3(3)
C6 Fe1 C1 C2 -122.5(2)
C4 Fe1 C1 C2 80.8(2)
C3 Fe1 C1 C2 37.7(2)
C2 Fe1 C1 Au1 123.7(4)
C5 Fe1 C1 Au1 -118.6(4)
C8 Fe1 C1 Au1 79.9(6)
C10 Fe1 C1 Au1 -41.8(4)
C9 Fe1 C1 Au1 -78.4(5)
C7 Fe1 C1 Au1 43.4(4)
C6 Fe1 C1 Au1 1.2(4)
C4 Fe1 C1 Au1 -155.5(4)
C3 Fe1 C1 Au1 161.4(4)
C1 Au1 N2 C28 106(8)
Cl1 Au1 N2 C28 -126.6(3)
Au2 Au1 N2 C28 50.3(4)
C1 Au1 N2 C30 -90(8)
Cl1 Au1 N2 C30 36.8(3)
Au2 Au1 N2 C30 -146.2(3)
C5 C1 C2 C11 178.3(4)
Au1 C1 C2 C11 -14.0(6)
Fe1 C1 C2 C11 118.8(4)
C5 C1 C2 C3 -0.7(4)
Au1 C1 C2 C3 167.0(3)
Fe1 C1 C2 C3 -60.2(3)
C5 C1 C2 Fe1 59.5(3)
Au1 C1 C2 Fe1 -132.8(3)
C5 Fe1 C2 C1 -38.2(2)
C8 Fe1 C2 C1 164.3(2)
C10 Fe1 C2 C1 40.8(6)
C9 Fe1 C2 C1 -158.5(4)
C7 Fe1 C2 C1 121.0(2)
C6 Fe1 C2 C1 78.9(3)
C4 Fe1 C2 C1 -82.1(2)
C3 Fe1 C2 C1 -119.8(3)
C5 Fe1 C2 C11 -157.7(4)
C8 Fe1 C2 C11 44.8(4)
C10 Fe1 C2 C11 -78.7(7)
C9 Fe1 C2 C11 82.0(6)
C7 Fe1 C2 C11 1.6(4)
C6 Fe1 C2 C11 -40.6(4)
C4 Fe1 C2 C11 158.4(4)
C1 Fe1 C2 C11 -119.5(4)
C3 Fe1 C2 C11 120.7(5)
C5 Fe1 C2 C3 81.7(3)
C8 Fe1 C2 C3 -75.9(3)
C10 Fe1 C2 C3 160.6(5)
C9 Fe1 C2 C3 -38.7(5)
C7 Fe1 C2 C3 -119.1(3)
C6 Fe1 C2 C3 -161.2(2)
C4 Fe1 C2 C3 37.7(2)
C1 Fe1 C2 C3 119.8(3)
C1 C2 C3 C4 0.8(5)
C11 C2 C3 C4 -178.2(4)
Fe1 C2 C3 C4 -59.2(3)
C1 C2 C3 C35 -177.4(4)
C11 C2 C3 C35 3.6(7)
Fe1 C2 C3 C35 122.7(4)
C1 C2 C3 Fe1 59.9(3)
C11 C2 C3 Fe1 -119.1(4)
C2 Fe1 C3 C4 118.2(4)
C5 Fe1 C3 C4 37.1(2)
C8 Fe1 C3 C4 -119.1(3)
C10 Fe1 C3 C4 -47.0(5)
C9 Fe1 C3 C4 -77.7(3)
C7 Fe1 C3 C4 -159.9(3)
C6 Fe1 C3 C4 172.9(5)
C1 Fe1 C3 C4 80.5(3)
C5 Fe1 C3 C2 -81.1(2)
C8 Fe1 C3 C2 122.7(3)
C10 Fe1 C3 C2 -165.2(4)
C9 Fe1 C3 C2 164.0(2)
C7 Fe1 C3 C2 81.9(3)
C6 Fe1 C3 C2 54.7(6)
C4 Fe1 C3 C2 -118.2(4)
C1 Fe1 C3 C2 -37.8(2)
C2 Fe1 C3 C35 -122.7(5)
C5 Fe1 C3 C35 156.1(4)
C8 Fe1 C3 C35 -0.1(4)
C10 Fe1 C3 C35 72.0(6)
C9 Fe1 C3 C35 41.3(5)
C7 Fe1 C3 C35 -40.9(5)
C6 Fe1 C3 C35 -68.1(7)
C4 Fe1 C3 C35 119.0(5)
C1 Fe1 C3 C35 -160.5(4)
C2 C3 C4 C5 -0.5(5)
C35 C3 C4 C5 177.7(4)
Fe1 C3 C4 C5 -58.6(3)
C2 C3 C4 Fe1 58.1(3)
C35 C3 C4 Fe1 -123.7(4)
C2 Fe1 C4 C3 -38.9(2)
C5 Fe1 C4 C3 -120.4(4)
C8 Fe1 C4 C3 78.1(3)
C10 Fe1 C4 C3 159.3(2)
C9 Fe1 C4 C3 118.4(3)
C7 Fe1 C4 C3 50.6(6)
C6 Fe1 C4 C3 -173.9(4)
C1 Fe1 C4 C3 -83.7(3)
C2 Fe1 C4 C5 81.5(3)
C8 Fe1 C4 C5 -161.5(2)
C10 Fe1 C4 C5 -80.3(3)
C9 Fe1 C4 C5 -121.2(3)
C7 Fe1 C4 C5 171.1(4)
C6 Fe1 C4 C5 -53.5(5)
C1 Fe1 C4 C5 36.7(2)
C3 Fe1 C4 C5 120.4(4)
C2 C1 C5 C4 0.4(4)
Au1 C1 C5 C4 -168.0(3)
Fe1 C1 C5 C4 59.1(3)
C2 C1 C5 Fe1 -58.6(3)
Au1 C1 C5 Fe1 133.0(3)
C3 C4 C5 C1 0.1(5)
Fe1 C4 C5 C1 -59.1(3)
C3 C4 C5 Fe1 59.2(3)
C2 Fe1 C5 C1 39.2(2)
C8 Fe1 C5 C1 164.8(4)
C10 Fe1 C5 C1 -121.7(3)
C9 Fe1 C5 C1 -163.6(2)
C7 Fe1 C5 C1 -49.4(6)
C6 Fe1 C5 C1 -80.4(3)
C4 Fe1 C5 C1 120.7(4)
C3 Fe1 C5 C1 84.0(3)
C2 Fe1 C5 C4 -81.6(3)
C8 Fe1 C5 C4 44.0(5)
C10 Fe1 C5 C4 117.6(3)
C9 Fe1 C5 C4 75.6(3)
C7 Fe1 C5 C4 -170.1(5)
C6 Fe1 C5 C4 158.8(3)
C1 Fe1 C5 C4 -120.7(4)
C3 Fe1 C5 C4 -36.7(2)
C2 Fe1 C6 C7 78.0(3)
C5 Fe1 C6 C7 164.5(3)
C8 Fe1 C6 C7 -38.1(3)
C10 Fe1 C6 C7 -119.7(4)
C9 Fe1 C6 C7 -81.6(3)
C4 Fe1 C6 C7 -156.3(4)
C1 Fe1 C6 C7 121.7(3)
C3 Fe1 C6 C7 36.0(6)
C2 Fe1 C6 C10 -162.3(2)
C5 Fe1 C6 C10 -75.8(3)
C8 Fe1 C6 C10 81.6(3)
C9 Fe1 C6 C10 38.1(2)
C7 Fe1 C6 C10 119.7(4)
C4 Fe1 C6 C10 -36.6(6)
C1 Fe1 C6 C10 -118.6(2)
C3 Fe1 C6 C10 155.8(5)
C10 C6 C7 C8 0.6(5)
Fe1 C6 C7 C8 59.6(3)
C10 C6 C7 Fe1 -59.0(3)
C2 Fe1 C7 C6 -122.7(3)
C5 Fe1 C7 C6 -41.5(6)
C8 Fe1 C7 C6 118.7(4)
C10 Fe1 C7 C6 37.5(2)
C9 Fe1 C7 C6 81.4(3)
C4 Fe1 C7 C6 156.1(4)
C1 Fe1 C7 C6 -78.6(3)
C3 Fe1 C7 C6 -166.9(2)
C2 Fe1 C7 C8 118.6(3)
C5 Fe1 C7 C8 -160.2(5)
C10 Fe1 C7 C8 -81.2(3)
C9 Fe1 C7 C8 -37.3(3)
C6 Fe1 C7 C8 -118.7(4)
C4 Fe1 C7 C8 37.4(6)
C1 Fe1 C7 C8 162.7(3)
C3 Fe1 C7 C8 74.4(3)
C6 C7 C8 C9 -0.3(5)
Fe1 C7 C8 C9 59.6(3)
C6 C7 C8 Fe1 -59.9(3)
C2 Fe1 C8 C9 158.9(3)
C5 Fe1 C8 C9 43.9(6)
C10 Fe1 C8 C9 -37.8(3)
C7 Fe1 C8 C9 -119.4(4)
C6 Fe1 C8 C9 -81.7(3)
C4 Fe1 C8 C9 75.8(3)
C1 Fe1 C8 C9 -167.7(5)
C3 Fe1 C8 C9 116.9(3)
C2 Fe1 C8 C7 -81.7(3)
C5 Fe1 C8 C7 163.3(4)
C10 Fe1 C8 C7 81.6(3)
C9 Fe1 C8 C7 119.4(4)
C6 Fe1 C8 C7 37.7(3)
C4 Fe1 C8 C7 -164.8(3)
C1 Fe1 C8 C7 -48.3(6)
C3 Fe1 C8 C7 -123.7(3)
C7 C8 C9 C10 -0.2(5)
Fe1 C8 C9 C10 59.4(3)
C7 C8 C9 Fe1 -59.5(3)
C2 Fe1 C9 C8 -51.4(6)
C5 Fe1 C9 C8 -161.4(3)
C10 Fe1 C9 C8 119.2(4)
C7 Fe1 C9 C8 37.7(3)
C6 Fe1 C9 C8 81.2(3)
C4 Fe1 C9 C8 -120.6(3)
C1 Fe1 C9 C8 169.2(4)
C3 Fe1 C9 C8 -79.9(3)
C2 Fe1 C9 C10 -170.7(4)
C5 Fe1 C9 C10 79.4(3)
C8 Fe1 C9 C10 -119.2(4)
C7 Fe1 C9 C10 -81.5(3)
C6 Fe1 C9 C10 -38.0(3)
C4 Fe1 C9 C10 120.1(3)
C1 Fe1 C9 C10 50.0(6)
C3 Fe1 C9 C10 160.9(3)
C7 C6 C10 C9 -0.7(5)
Fe1 C6 C10 C9 -59.9(3)
C7 C6 C10 Fe1 59.2(3)
C8 C9 C10 C6 0.5(5)
Fe1 C9 C10 C6 60.0(3)
C8 C9 C10 Fe1 -59.5(3)
C2 Fe1 C10 C6 50.3(6)
C5 Fe1 C10 C6 122.8(3)
C8 Fe1 C10 C6 -81.1(3)
C9 Fe1 C10 C6 -118.5(4)
C7 Fe1 C10 C6 -37.1(2)
C4 Fe1 C10 C6 165.0(2)
C1 Fe1 C10 C6 81.5(3)
C3 Fe1 C10 C6 -161.6(4)
C2 Fe1 C10 C9 168.8(5)
C5 Fe1 C10 C9 -118.7(3)
C8 Fe1 C10 C9 37.4(3)
C7 Fe1 C10 C9 81.4(3)
C6 Fe1 C10 C9 118.5(4)
C4 Fe1 C10 C9 -76.5(3)
C1 Fe1 C10 C9 -160.0(3)
C3 Fe1 C10 C9 -43.1(5)
C13 N1 C11 O1 -1.3(5)
Au2 N1 C11 O1 165.7(3)
C13 N1 C11 C2 178.1(4)
Au2 N1 C11 C2 -14.9(6)
C12 O1 C11 N1 -5.7(5)
C12 O1 C11 C2 174.8(4)
C1 C2 C11 N1 -16.3(7)
C3 C2 C11 N1 162.5(4)
Fe1 C2 C11 N1 72.5(6)
C1 C2 C11 O1 163.1(4)
C3 C2 C11 O1 -18.1(6)
Fe1 C2 C11 O1 -108.0(4)
C11 O1 C12 C13 9.7(5)
C11 N1 C13 C14 -116.2(4)
Au2 N1 C13 C14 77.3(4)
C11 N1 C13 C12 7.1(5)
Au2 N1 C13 C12 -159.4(3)
O1 C12 C13 N1 -9.9(4)
O1 C12 C13 C14 112.9(4)
N1 C13 C14 C16 57.5(5)
C12 C13 C14 C16 -58.2(5)
N1 C13 C14 C17 178.5(4)
C12 C13 C14 C17 62.8(5)
N1 C13 C14 C15 -64.0(5)
C12 C13 C14 C15 -179.7(4)
N1 Au2 C18 C22 145(3)
Cl2 Au2 C18 C22 31.0(4)
Au1 Au2 C18 C22 -144.5(4)
N1 Au2 C18 C19 -20(4)
Cl2 Au2 C18 C19 -133.5(4)
Au1 Au2 C18 C19 51.0(4)
N1 Au2 C18 Fe2 -119(3)
Cl2 Au2 C18 Fe2 127.3(3)
Au1 Au2 C18 Fe2 -48.2(3)
C19 Fe2 C18 C22 -118.6(4)
C26 Fe2 C18 C22 38.1(7)
C25 Fe2 C18 C22 -159.3(4)
C24 Fe2 C18 C22 162.3(2)
C27 Fe2 C18 C22 76.5(3)
C20 Fe2 C18 C22 -80.7(3)
C21 Fe2 C18 C22 -37.4(2)
C23 Fe2 C18 C22 119.3(2)
C26 Fe2 C18 C19 156.7(5)
C25 Fe2 C18 C19 -40.7(6)
C24 Fe2 C18 C19 -79.1(3)
C27 Fe2 C18 C19 -164.9(3)
C20 Fe2 C18 C19 37.9(3)
C21 Fe2 C18 C19 81.3(3)
C23 Fe2 C18 C19 -122.1(3)
C22 Fe2 C18 C19 118.6(4)
C19 Fe2 C18 Au2 123.6(5)
C26 Fe2 C18 Au2 -79.7(7)
C25 Fe2 C18 Au2 82.9(6)
C24 Fe2 C18 Au2 44.6(4)
C27 Fe2 C18 Au2 -41.3(4)
C20 Fe2 C18 Au2 161.5(4)
C21 Fe2 C18 Au2 -155.1(4)
C23 Fe2 C18 Au2 1.6(4)
C22 Fe2 C18 Au2 -117.8(4)
C22 C18 C19 C28 175.2(4)
Au2 C18 C19 C28 -18.2(7)
Fe2 C18 C19 C28 116.2(5)
C22 C18 C19 C20 -1.4(5)
Au2 C18 C19 C20 165.2(3)
Fe2 C18 C19 C20 -60.4(3)
C22 C18 C19 Fe2 59.0(3)
Au2 C18 C19 Fe2 -134.4(4)
C26 Fe2 C19 C28 76.0(6)
C25 Fe2 C19 C28 42.6(4)
C24 Fe2 C19 C28 0.1(4)
C27 Fe2 C19 C28 -72.0(8)
C20 Fe2 C19 C28 120.2(5)
C21 Fe2 C19 C28 158.0(4)
C23 Fe2 C19 C28 -40.6(4)
C22 Fe2 C19 C28 -158.2(4)
C18 Fe2 C19 C28 -120.4(5)
C26 Fe2 C19 C20 -44.2(5)
C25 Fe2 C19 C20 -77.6(3)
C24 Fe2 C19 C20 -120.1(3)
C27 Fe2 C19 C20 167.8(6)
C21 Fe2 C19 C20 37.8(2)
C23 Fe2 C19 C20 -160.8(2)
C22 Fe2 C19 C20 81.6(3)
C18 Fe2 C19 C20 119.4(4)
C26 Fe2 C19 C18 -163.6(4)
C25 Fe2 C19 C18 163.0(3)
C24 Fe2 C19 C18 120.5(3)
C27 Fe2 C19 C18 48.4(8)
C20 Fe2 C19 C18 -119.4(4)
C21 Fe2 C19 C18 -81.6(3)
C23 Fe2 C19 C18 79.8(3)
C22 Fe2 C19 C18 -37.8(2)
C28 C19 C20 C21 -175.6(4)
C18 C19 C20 C21 1.0(5)
Fe2 C19 C20 C21 -59.6(3)
C28 C19 C20 C36 7.4(7)
C18 C19 C20 C36 -176.0(4)
Fe2 C19 C20 C36 123.4(5)
C28 C19 C20 Fe2 -115.9(4)
C18 C19 C20 Fe2 60.6(3)
C19 Fe2 C20 C21 118.3(3)
C26 Fe2 C20 C21 -81.7(3)
C25 Fe2 C20 C21 -122.9(3)
C24 Fe2 C20 C21 -162.4(2)
C27 Fe2 C20 C21 -53.9(5)
C23 Fe2 C20 C21 174.2(5)
C22 Fe2 C20 C21 36.9(2)
C18 Fe2 C20 C21 80.3(3)
C26 Fe2 C20 C19 159.9(3)
C25 Fe2 C20 C19 118.7(3)
C24 Fe2 C20 C19 79.3(3)
C27 Fe2 C20 C19 -172.2(4)
C21 Fe2 C20 C19 -118.3(3)
C23 Fe2 C20 C19 55.8(6)
C22 Fe2 C20 C19 -81.5(3)
C18 Fe2 C20 C19 -38.0(2)
C19 Fe2 C20 C36 -121.8(5)
C26 Fe2 C20 C36 38.1(5)
C25 Fe2 C20 C36 -3.1(4)
C24 Fe2 C20 C36 -42.5(5)
C27 Fe2 C20 C36 66.0(6)
C21 Fe2 C20 C36 119.9(5)
C23 Fe2 C20 C36 -66.0(7)
C22 Fe2 C20 C36 156.7(4)
C18 Fe2 C20 C36 -159.8(4)
C19 C20 C21 C22 -0.2(5)
C36 C20 C21 C22 176.9(4)
Fe2 C20 C21 C22 -58.6(3)
C19 C20 C21 Fe2 58.4(3)
C36 C20 C21 Fe2 -124.5(5)
C19 Fe2 C21 C20 -38.8(2)
C26 Fe2 C21 C20 114.6(3)
C25 Fe2 C21 C20 73.4(3)
C24 Fe2 C21 C20 44.8(6)
C27 Fe2 C21 C20 155.7(3)
C23 Fe2 C21 C20 -175.0(4)
C22 Fe2 C21 C20 -120.9(3)
C18 Fe2 C21 C20 -83.6(3)
C19 Fe2 C21 C22 82.1(3)
C26 Fe2 C21 C22 -124.6(3)
C25 Fe2 C21 C22 -165.7(3)
C24 Fe2 C21 C22 165.7(4)
C27 Fe2 C21 C22 -83.4(3)
C20 Fe2 C21 C22 120.9(3)
C23 Fe2 C21 C22 -54.1(6)
C18 Fe2 C21 C22 37.3(2)
C20 C21 C22 C18 -0.6(5)
Fe2 C21 C22 C18 -59.2(3)
C20 C21 C22 Fe2 58.6(3)
C19 C18 C22 C21 1.2(5)
Au2 C18 C22 C21 -166.3(3)
Fe2 C18 C22 C21 58.9(3)
C19 C18 C22 Fe2 -57.8(3)
Au2 C18 C22 Fe2 134.8(3)
C19 Fe2 C22 C21 -81.3(3)
C26 Fe2 C22 C21 73.5(3)
C25 Fe2 C22 C21 36.8(6)
C24 Fe2 C22 C21 -165.5(4)
C27 Fe2 C22 C21 116.0(3)
C20 Fe2 C22 C21 -36.6(2)
C23 Fe2 C22 C21 158.7(2)
C18 Fe2 C22 C21 -119.9(4)
C19 Fe2 C22 C18 38.7(3)
C26 Fe2 C22 C18 -166.6(3)
C25 Fe2 C22 C18 156.7(5)
C24 Fe2 C22 C18 -45.6(6)
C27 Fe2 C22 C18 -124.1(3)
C20 Fe2 C22 C18 83.3(3)
C21 Fe2 C22 C18 119.9(4)
C23 Fe2 C22 C18 -81.4(3)
C19 Fe2 C23 C24 73.8(3)
C26 Fe2 C23 C24 -81.3(3)
C25 Fe2 C23 C24 -37.4(3)
C27 Fe2 C23 C24 -119.1(4)
C20 Fe2 C23 C24 31.1(7)
C21 Fe2 C23 C24 -159.1(4)
C22 Fe2 C23 C24 161.2(3)
C18 Fe2 C23 C24 118.0(3)
C19 Fe2 C23 C27 -167.0(3)
C26 Fe2 C23 C27 37.8(3)
C25 Fe2 C23 C27 81.7(3)
C24 Fe2 C23 C27 119.1(4)
C20 Fe2 C23 C27 150.2(5)
C21 Fe2 C23 C27 -40.0(6)
C22 Fe2 C23 C27 -79.6(3)
C18 Fe2 C23 C27 -122.9(3)
C27 C23 C24 C25 0.2(5)
Fe2 C23 C24 C25 59.4(3)
C27 C23 C24 Fe2 -59.1(3)
C19 Fe2 C24 C23 -125.5(3)
C26 Fe2 C24 C23 81.6(3)
C25 Fe2 C24 C23 119.7(4)
C27 Fe2 C24 C23 37.8(3)
C20 Fe2 C24 C23 -168.6(3)
C21 Fe2 C24 C23 158.4(4)
C22 Fe2 C24 C23 -48.5(6)
C18 Fe2 C24 C23 -82.3(3)
C19 Fe2 C24 C25 114.9(3)
C26 Fe2 C24 C25 -38.0(3)
C27 Fe2 C24 C25 -81.8(3)
C20 Fe2 C24 C25 71.8(3)
C21 Fe2 C24 C25 38.7(6)
C23 Fe2 C24 C25 -119.7(4)
C22 Fe2 C24 C25 -168.2(4)
C18 Fe2 C24 C25 158.0(3)
C23 C24 C25 C26 -0.1(5)
Fe2 C24 C25 C26 59.6(3)
C23 C24 C25 Fe2 -59.7(3)
C19 Fe2 C25 C24 -82.9(3)
C26 Fe2 C25 C24 118.7(4)
C27 Fe2 C25 C24 81.1(3)
C20 Fe2 C25 C24 -124.8(3)
C21 Fe2 C25 C24 -164.6(2)
C23 Fe2 C25 C24 37.2(3)
C22 Fe2 C25 C24 168.0(4)
C18 Fe2 C25 C24 -53.1(6)
C19 Fe2 C25 C26 158.4(3)
C24 Fe2 C25 C26 -118.7(4)
C27 Fe2 C25 C26 -37.5(3)
C20 Fe2 C25 C26 116.5(3)
C21 Fe2 C25 C26 76.7(3)
C23 Fe2 C25 C26 -81.5(3)
C22 Fe2 C25 C26 49.3(6)
C18 Fe2 C25 C26 -171.8(4)
C24 C25 C26 C27 0.0(5)
Fe2 C25 C26 C27 59.8(3)
C24 C25 C26 Fe2 -59.8(3)
C19 Fe2 C26 C27 -166.7(4)
C25 Fe2 C26 C27 -119.3(4)
C24 Fe2 C26 C27 -81.4(3)
C20 Fe2 C26 C27 161.7(3)
C21 Fe2 C26 C27 119.9(3)
C23 Fe2 C26 C27 -37.9(3)
C22 Fe2 C26 C27 79.4(3)
C18 Fe2 C26 C27 50.4(6)
C19 Fe2 C26 C25 -47.5(5)
C24 Fe2 C26 C25 37.9(3)
C27 Fe2 C26 C25 119.3(4)
C20 Fe2 C26 C25 -79.0(3)
C21 Fe2 C26 C25 -120.8(3)
C23 Fe2 C26 C25 81.4(3)
C22 Fe2 C26 C25 -161.3(3)
C18 Fe2 C26 C25 169.6(5)
C25 C26 C27 C23 0.1(5)
Fe2 C26 C27 C23 59.8(3)
C25 C26 C27 Fe2 -59.6(3)
C24 C23 C27 C26 -0.2(5)
Fe2 C23 C27 C26 -59.4(3)
C24 C23 C27 Fe2 59.2(3)
C19 Fe2 C27 C26 159.1(6)
C25 Fe2 C27 C26 37.7(3)
C24 Fe2 C27 C26 81.4(3)
C20 Fe2 C27 C26 -39.6(5)
C21 Fe2 C27 C26 -77.4(3)
C23 Fe2 C27 C26 118.9(4)
C22 Fe2 C27 C26 -120.7(3)
C18 Fe2 C27 C26 -162.7(3)
C19 Fe2 C27 C23 40.3(8)
C26 Fe2 C27 C23 -118.9(4)
C25 Fe2 C27 C23 -81.2(3)
C24 Fe2 C27 C23 -37.5(3)
C20 Fe2 C27 C23 -158.4(4)
C21 Fe2 C27 C23 163.8(2)
C22 Fe2 C27 C23 120.5(3)
C18 Fe2 C27 C23 78.4(3)
C30 N2 C28 O2 -1.4(5)
Au1 N2 C28 O2 164.5(3)
C30 N2 C28 C19 178.8(4)
Au1 N2 C28 C19 -15.2(7)
C29 O2 C28 N2 -7.8(5)
C29 O2 C28 C19 171.9(4)
C20 C19 C28 N2 163.5(5)
C18 C19 C28 N2 -12.6(8)
Fe2 C19 C28 N2 75.7(6)
C20 C19 C28 O2 -16.3(7)
C18 C19 C28 O2 167.7(4)
Fe2 C19 C28 O2 -104.0(4)
C28 O2 C29 C30 13.4(5)
C28 N2 C30 C29 9.5(5)
Au1 N2 C30 C29 -156.0(3)
C28 N2 C30 C31 -114.7(4)
Au1 N2 C30 C31 79.8(4)
O2 C29 C30 N2 -13.5(4)
O2 C29 C30 C31 109.1(4)
N2 C30 C31 C34 -61.9(5)
C29 C30 C31 C34 -178.1(4)
N2 C30 C31 C33 60.1(5)
C29 C30 C31 C33 -56.0(5)
N2 C30 C31 C32 -179.9(4)
C29 C30 C31 C32 63.9(5)
